data_4111351
loop_
_publ_author_name
'Douglas C. Beshore'
'Amos B. Smith'

_publ_section_title
;
 Total Syntheses of (+)-Lyconadin A and (-)-Lyconadin B
;
_journal_name_full 'Journal of the American Chemical Society'
_journal_page_first 4148
_journal_page_last 4149
_journal_paper_doi 10.1021/ja070336+
_journal_volume 129
_journal_year 2007
_chemical_formula_sum 'C13 H20 I N O'
_chemical_formula_weight 333.20
_space_group_IT_number 4
_symmetry_cell_setting monoclinic
_symmetry_Int_Tables_number 4
_symmetry_space_group_name_Hall 'P 2yb'
_symmetry_space_group_name_H-M 'P 1 21 1'
_atom_sites_solution_hydrogens geom
_atom_sites_solution_primary direct
_audit_creation_method SHELXL-97
_cell_angle_alpha 90.00
_cell_angle_beta 91.208(2)
_cell_angle_gamma 90.00
_cell_formula_units_Z 16
_cell_length_a 11.5465(8)
_cell_length_b 16.9259(7)
_cell_length_c 27.4768(15)
_cell_measurement_temperature 143(1)
_cell_volume 5368.7(5)
_computing_data_collection 'CrystalClear (Rigaku, 1999)'
_computing_data_reduction 'CrystalClear (Rigaku, 1999)'
_computing_structure_refinement 'SHELXL-97 (Sheldrick, 1997)'
_computing_structure_solution 'SIR97 (Altomare, 1999)'
_diffrn_ambient_temperature 143(1)
_diffrn_measured_fraction_theta_full 0.985
_diffrn_measured_fraction_theta_max 0.985
_diffrn_measurement_device 'CCD Area Detector'
_diffrn_measurement_device_type 'Rigaku Mercury'
_diffrn_measurement_method 'phi and omega rotations'
_diffrn_radiation_monochromator graphite
_diffrn_radiation_source 'rotating anode'
_diffrn_radiation_type MoK\a
_diffrn_radiation_wavelength 0.71069
_diffrn_reflns_av_R_equivalents 0.0414
_diffrn_reflns_av_sigmaI/netI 0.0724
_diffrn_reflns_limit_h_max 15
_diffrn_reflns_limit_h_min -12
_diffrn_reflns_limit_k_max 21
_diffrn_reflns_limit_k_min -20
_diffrn_reflns_limit_l_max 33
_diffrn_reflns_limit_l_min -35
_diffrn_reflns_number 34107
_diffrn_reflns_theta_full 27.50
_diffrn_reflns_theta_max 27.50
_diffrn_reflns_theta_min 2.52
_exptl_absorpt_coefficient_mu 2.368
_exptl_absorpt_correction_T_max 1.0000
_exptl_absorpt_correction_T_min 0.4653
_exptl_absorpt_correction_type multi-scan
_exptl_crystal_density_diffrn 1.649
_exptl_crystal_F_000 2656
_exptl_crystal_size_max 0.30
_exptl_crystal_size_mid 0.28
_exptl_crystal_size_min 0.03
_refine_diff_density_max 1.267
_refine_diff_density_min -1.906
_refine_diff_density_rms 0.123
_refine_ls_abs_structure_details 'Flack H D (1983), Acta Cryst. A39, 876-881'
_refine_ls_abs_structure_Flack -0.013(16)
_refine_ls_extinction_method none
_refine_ls_goodness_of_fit_ref 1.039
_refine_ls_hydrogen_treatment constr
_refine_ls_matrix_type full
_refine_ls_number_parameters 1170
_refine_ls_number_reflns 20757
_refine_ls_number_restraints 1
_refine_ls_restrained_S_all 1.039
_refine_ls_R_factor_all 0.0560
_refine_ls_R_factor_gt 0.0504
_refine_ls_shift/su_max 0.001
_refine_ls_shift/su_mean 0.000
_refine_ls_structure_factor_coef Fsqd
_refine_ls_weighting_details 'calc w=1/[\s^2^(Fo^2^)+(0.0704P)^2^+4.0824P] where P=(Fo^2^+2Fc^2^)/3'
_refine_ls_weighting_scheme calc
_refine_ls_wR_factor_gt 0.1286
_refine_ls_wR_factor_ref 0.1369
_reflns_number_gt 19066
_reflns_number_total 20757
_reflns_threshold_expression >2sigma(I)
_cod_data_source_file ja070336si20070116_081230.cif
_cod_data_source_block cmpd26
_cod_original_sg_symbol_H-M 'P 21 '
_cod_database_code 4111351

loop_
_symmetry_equiv_pos_as_xyz
'x, y, z'
'-x, y+1/2, -z'

loop_
_atom_site_label
_atom_site_type_symbol
_atom_site_fract_x
_atom_site_fract_y
_atom_site_fract_z
_atom_site_U_iso_or_equiv
_atom_site_adp_type
_atom_site_occupancy
_atom_site_symmetry_multiplicity
_atom_site_calc_flag
_atom_site_refinement_flags
I1_1 I 0.22493(5) 0.37802(4) 0.258363(19) 0.06035(16) Uani 1 1 d .
C1_1 C 0.1753(5) 0.2922(4) 0.2029(2) 0.0333(13) Uani 1 1 d .
C2_1 C 0.2409(5) 0.3018(4) 0.1552(2) 0.0349(14) Uani 1 1 d .
H2_1 H 0.3227 0.2881 0.1603 0.046 Uiso 1 1 calc R
C3_1 C 0.2301(6) 0.3839(4) 0.1325(3) 0.0407(15) Uani 1 1 d .
H3A_1 H 0.2667 0.3833 0.1010 0.054 Uiso 1 1 calc R
H3B_1 H 0.2718 0.4214 0.1530 0.054 Uiso 1 1 calc R
C4_1 C 0.1025(6) 0.4128(4) 0.1255(3) 0.0405(15) Uani 1 1 d .
H4_1 H 0.0720 0.3897 0.0951 0.054 Uiso 1 1 calc R
C5_1 C 0.0241(6) 0.3863(4) 0.1662(3) 0.0391(14) Uani 1 1 d .
H5A_1 H -0.0560 0.3896 0.1549 0.052 Uiso 1 1 calc R
H5B_1 H 0.0338 0.4220 0.1936 0.052 Uiso 1 1 calc R
C6_1 C 0.0494(5) 0.3022(4) 0.1830(2) 0.0341(13) Uani 1 1 d .
H6_1 H -0.0076 0.2836 0.2064 0.045 Uiso 1 1 calc R
C7_1 C 0.0527(5) 0.2484(4) 0.1368(2) 0.0264(11) Uani 1 1 d .
H7_1 H 0.0131 0.2759 0.1099 0.035 Uiso 1 1 calc R
C8_1 C -0.0057(5) 0.1687(4) 0.1440(2) 0.0339(13) Uani 1 1 d .
H8_1 H 0.0061 0.1377 0.1144 0.045 Uiso 1 1 calc R
C9_1 C 0.0461(5) 0.1216(4) 0.1865(2) 0.0365(14) Uani 1 1 d .
H9A_1 H 0.0361 0.0655 0.1806 0.049 Uiso 1 1 calc R
H9B_1 H 0.0070 0.1350 0.2163 0.049 Uiso 1 1 calc R
C10_1 C 0.1772(5) 0.1417(4) 0.1915(3) 0.0394(15) Uani 1 1 d .
H10_1 H 0.2179 0.0952 0.2044 0.052 Uiso 1 1 calc R
C11_1 C 0.2011(6) 0.2114(4) 0.2262(2) 0.0402(16) Uani 1 1 d .
H11A_1 H 0.1541 0.2053 0.2548 0.054 Uiso 1 1 calc R
H11B_1 H 0.2818 0.2099 0.2367 0.054 Uiso 1 1 calc R
C12_1 C 0.2232(5) 0.1597(5) 0.1408(3) 0.0404(15) Uani 1 1 d .
H12A_1 H 0.3073 0.1594 0.1418 0.054 Uiso 1 1 calc R
H12B_1 H 0.1969 0.1195 0.1179 0.054 Uiso 1 1 calc R
C13_1 C 0.1023(9) 0.5039(5) 0.1191(4) 0.067(2) Uani 1 1 d .
H13A_1 H 0.0242 0.5220 0.1140 0.100 Uiso 1 1 calc R
H13B_1 H 0.1479 0.5178 0.0916 0.100 Uiso 1 1 calc R
H13C_1 H 0.1347 0.5282 0.1479 0.100 Uiso 1 1 calc R
N1_1 N 0.1803(4) 0.2390(3) 0.12453(19) 0.0315(11) Uani 1 1 d .
O1_1 O -0.1277(3) 0.1795(3) 0.14861(18) 0.0405(11) Uani 1 1 d .
H1_1 H -0.1427 0.1869 0.1773 0.061 Uiso 1 1 calc R
I1_2 I 0.01647(4) 0.10753(3) 0.346381(18) 0.04873(13) Uani 1 1 d .
C1_2 C 0.0864(5) 0.1964(4) 0.3972(2) 0.0315(12) Uani 1 1 d .
C2_2 C 0.2179(5) 0.1986(4) 0.4007(2) 0.0337(13) Uani 1 1 d .
H2_2 H 0.2508 0.2174 0.3702 0.045 Uiso 1 1 calc R
C3_2 C 0.2700(6) 0.1177(5) 0.4157(3) 0.0448(17) Uani 1 1 d .
H3A_2 H 0.2567 0.0806 0.3892 0.060 Uiso 1 1 calc R
H3B_2 H 0.3531 0.1237 0.4201 0.060 Uiso 1 1 calc R
C4_2 C 0.2210(7) 0.0828(4) 0.4620(3) 0.0472(18) Uani 1 1 d .
H4_2 H 0.2601 0.1090 0.4896 0.063 Uiso 1 1 calc R
C5_2 C 0.0909(6) 0.0970(5) 0.4670(3) 0.0460(17) Uani 1 1 d .
H5A_2 H 0.0701 0.0902 0.5008 0.061 Uiso 1 1 calc R
H5B_2 H 0.0484 0.0582 0.4478 0.061 Uiso 1 1 calc R
C6_2 C 0.0565(5) 0.1803(4) 0.4501(2) 0.0341(13) Uani 1 1 d .
H6_2 H -0.0250 0.1919 0.4565 0.045 Uiso 1 1 calc R
C7_2 C 0.1406(5) 0.2402(4) 0.4767(2) 0.0294(12) Uani 1 1 d .
H7_2 H 0.1771 0.2130 0.5046 0.039 Uiso 1 1 calc R
C8_2 C 0.0818(5) 0.3143(4) 0.4953(2) 0.0350(14) Uani 1 1 d .
H8_2 H 0.1408 0.3484 0.5105 0.047 Uiso 1 1 calc R
C9_2 C 0.0205(6) 0.3605(5) 0.4545(3) 0.0454(17) Uani 1 1 d .
H9A_2 H 0.0198 0.4163 0.4626 0.060 Uiso 1 1 calc R
H9B_2 H -0.0591 0.3427 0.4511 0.060 Uiso 1 1 calc R
C10_2 C 0.0831(6) 0.3482(5) 0.4059(2) 0.0394(15) Uani 1 1 d .
H10_2 H 0.0729 0.3956 0.3858 0.052 Uiso 1 1 calc R
C11_2 C 0.0401(6) 0.2762(4) 0.3769(2) 0.0370(14) Uani 1 1 d .
H11A_2 H 0.0637 0.2817 0.3434 0.049 Uiso 1 1 calc R
H11B_2 H -0.0439 0.2754 0.3770 0.049 Uiso 1 1 calc R
C12_2 C 0.2139(6) 0.3371(4) 0.4180(2) 0.0350(13) Uani 1 1 d .
H12A_2 H 0.2580 0.3415 0.3884 0.047 Uiso 1 1 calc R
H12B_2 H 0.2401 0.3782 0.4402 0.047 Uiso 1 1 calc R
C13_2 C 0.2500(9) -0.0056(5) 0.4654(4) 0.066(3) Uani 1 1 d .
H13A_2 H 0.2438 -0.0228 0.4986 0.099 Uiso 1 1 calc R
H13B_2 H 0.3277 -0.0142 0.4548 0.099 Uiso 1 1 calc R
H13C_2 H 0.1969 -0.0350 0.4451 0.099 Uiso 1 1 calc R
N1_2 N 0.2336(4) 0.2585(3) 0.44041(19) 0.0305(11) Uani 1 1 d .
O1_2 O 0.0000(4) 0.2940(4) 0.53070(16) 0.0441(12) Uani 1 1 d .
H1_2 H 0.0326 0.2704 0.5532 0.066 Uiso 1 1 calc R
I1_3 I 0.07029(4) 0.15717(3) 0.756954(16) 0.04483(12) Uani 1 1 d .
C1_3 C 0.1205(5) 0.2405(4) 0.7002(2) 0.0296(12) Uani 1 1 d .
C2_3 C 0.0460(5) 0.2327(4) 0.6527(2) 0.0325(13) Uani 1 1 d .
H2_3 H -0.0334 0.2502 0.6586 0.043 Uiso 1 1 calc R
C3_3 C 0.0443(5) 0.1510(4) 0.6310(2) 0.0342(13) Uani 1 1 d .
H3A_3 H 0.0004 0.1527 0.6005 0.045 Uiso 1 1 calc R
H3B_3 H 0.0036 0.1161 0.6528 0.045 Uiso 1 1 calc R
C4_3 C 0.1634(5) 0.1155(4) 0.6213(2) 0.0335(13) Uani 1 1 d .
H4_3 H 0.1913 0.1394 0.5913 0.045 Uiso 1 1 calc R
C5_3 C 0.2514(5) 0.1366(4) 0.6624(2) 0.0325(13) Uani 1 1 d .
H5A_3 H 0.2396 0.1021 0.6901 0.043 Uiso 1 1 calc R
H5B_3 H 0.3294 0.1281 0.6511 0.043 Uiso 1 1 calc R
C6_3 C 0.2377(5) 0.2225(4) 0.6782(2) 0.0272(11) Uani 1 1 d .
H6_3 H 0.3009 0.2380 0.7006 0.036 Uiso 1 1 calc R
C7_3 C 0.2345(5) 0.2770(4) 0.6324(2) 0.0292(12) Uani 1 1 d .
H7_3 H 0.2661 0.2476 0.6049 0.039 Uiso 1 1 calc R
C8_3 C 0.2999(5) 0.3551(4) 0.6374(2) 0.0317(13) Uani 1 1 d .
H8_3 H 0.2883 0.3847 0.6070 0.042 Uiso 1 1 calc R
C9_3 C 0.2580(6) 0.4063(4) 0.6790(3) 0.0392(15) Uani 1 1 d .
H9A_3 H 0.2701 0.4616 0.6714 0.052 Uiso 1 1 calc R
H9B_3 H 0.3018 0.3939 0.7086 0.052 Uiso 1 1 calc R
C10_3 C 0.1272(6) 0.3907(4) 0.6869(3) 0.0376(14) Uani 1 1 d .
H10_3 H 0.0918 0.4385 0.7002 0.050 Uiso 1 1 calc R
C11_3 C 0.1062(6) 0.3212(4) 0.7215(2) 0.0368(14) Uani 1 1 d .
H11A_3 H 0.1590 0.3262 0.7492 0.049 Uiso 1 1 calc R
H11B_3 H 0.0280 0.3255 0.7335 0.049 Uiso 1 1 calc R
C12_3 C 0.0710(5) 0.3724(4) 0.6374(2) 0.0353(13) Uani 1 1 d .
H12A_3 H -0.0126 0.3753 0.6395 0.047 Uiso 1 1 calc R
H12B_3 H 0.0956 0.4109 0.6135 0.047 Uiso 1 1 calc R
C13_3 C 0.1574(8) 0.0271(4) 0.6131(3) 0.0493(18) Uani 1 1 d .
H13A_3 H 0.1123 0.0032 0.6381 0.074 Uiso 1 1 calc R
H13B_3 H 0.2342 0.0054 0.6141 0.074 Uiso 1 1 calc R
H13C_3 H 0.1218 0.0166 0.5819 0.074 Uiso 1 1 calc R
N1_3 N 0.1060(4) 0.2919(3) 0.62209(17) 0.0254(9) Uani 1 1 d .
O1_3 O 0.4211(4) 0.3379(3) 0.64285(19) 0.0407(11) Uani 1 1 d .
H1_3 H 0.4371 0.3301 0.6717 0.061 Uiso 1 1 calc R
I1_4 I 0.22452(5) 0.44208(3) 0.856653(19) 0.05460(14) Uani 1 1 d .
C1_4 C 0.1710(6) 0.3445(4) 0.9035(2) 0.0329(13) Uani 1 1 d .
C2_4 C 0.0387(5) 0.3355(4) 0.9053(2) 0.0281(12) Uani 1 1 d .
H2_4 H 0.0079 0.3173 0.8738 0.037 Uiso 1 1 calc R
C3_4 C -0.0235(6) 0.4104(4) 0.9209(3) 0.0369(14) Uani 1 1 d .
H3A_4 H -0.0122 0.4511 0.8966 0.049 Uiso 1 1 calc R
H3B_4 H -0.1059 0.3998 0.9223 0.049 Uiso 1 1 calc R
C4_4 C 0.0188(6) 0.4411(4) 0.9702(3) 0.0389(14) Uani 1 1 d .
H4_4 H -0.0129 0.4065 0.9953 0.052 Uiso 1 1 calc R
C5_4 C 0.1538(6) 0.4374(4) 0.9752(3) 0.0382(14) Uani 1 1 d .
H5A_4 H 0.1875 0.4797 0.9563 0.051 Uiso 1 1 calc R
H5B_4 H 0.1771 0.4448 1.0090 0.051 Uiso 1 1 calc R
C6_4 C 0.1984(5) 0.3580(4) 0.9571(2) 0.0296(12) Uani 1 1 d .
H6_4 H 0.2814 0.3517 0.9644 0.039 Uiso 1 1 calc R
C7_4 C 0.1273(4) 0.2904(3) 0.97967(19) 0.0226(10) Uani 1 1 d .
H7_4 H 0.0888 0.3120 1.0082 0.030 Uiso 1 1 calc R
C8_4 C 0.1958(5) 0.2176(3) 0.9964(2) 0.0277(11) Uani 1 1 d .
H8_4 H 0.1420 0.1787 1.0096 0.037 Uiso 1 1 calc R
C9_4 C 0.2595(5) 0.1807(4) 0.9546(3) 0.0380(14) Uani 1 1 d .
H9A_4 H 0.2689 0.1245 0.9604 0.051 Uiso 1 1 calc R
H9B_4 H 0.3360 0.2040 0.9525 0.051 Uiso 1 1 calc R
C10_4 C 0.1922(6) 0.1936(4) 0.9063(2) 0.0373(14) Uani 1 1 d .
H10_4 H 0.2072 0.1491 0.8845 0.050 Uiso 1 1 calc R
C11_4 C 0.2242(6) 0.2707(4) 0.8805(2) 0.0368(14) Uani 1 1 d .
H11A_4 H 0.3079 0.2762 0.8811 0.049 Uiso 1 1 calc R
H11B_4 H 0.1986 0.2675 0.8467 0.049 Uiso 1 1 calc R
C12_4 C 0.0629(6) 0.1947(4) 0.9182(2) 0.0357(14) Uani 1 1 d .
H12A_4 H 0.0169 0.1890 0.8885 0.047 Uiso 1 1 calc R
H12B_4 H 0.0452 0.1508 0.9395 0.047 Uiso 1 1 calc R
C13_4 C -0.0265(9) 0.5246(4) 0.9794(3) 0.058(2) Uani 1 1 d .
H13A_4 H 0.0142 0.5614 0.9594 0.086 Uiso 1 1 calc R
H13B_4 H -0.0142 0.5381 1.0130 0.086 Uiso 1 1 calc R
H13C_4 H -0.1078 0.5267 0.9715 0.086 Uiso 1 1 calc R
N1_4 N 0.0334(4) 0.2698(3) 0.94228(19) 0.0276(10) Uani 1 1 d .
O1_4 O 0.2761(3) 0.2398(3) 1.03340(16) 0.0358(10) Uani 1 1 d .
H1_4 H 0.2421 0.2462 1.0590 0.054 Uiso 1 1 calc R
I1_5 I 0.55683(5) 0.45519(4) -0.03681(2) 0.06112(16) Uani 1 1 d .
C1_5 C 0.6088(5) 0.3435(4) -0.0021(3) 0.0379(15) Uani 1 1 d .
C2_5 C 0.5397(5) 0.3230(4) 0.0432(3) 0.0379(14) Uani 1 1 d .
H2_5 H 0.4594 0.3106 0.0339 0.050 Uiso 1 1 calc R
C3_5 C 0.5427(6) 0.3874(4) 0.0822(3) 0.0436(16) Uani 1 1 d .
H3A_5 H 0.5032 0.3681 0.1106 0.058 Uiso 1 1 calc R
H3B_5 H 0.5001 0.4329 0.0699 0.058 Uiso 1 1 calc R
C4_5 C 0.6673(6) 0.4146(4) 0.0980(3) 0.0394(15) Uani 1 1 d .
H4_5 H 0.6975 0.3765 0.1219 0.052 Uiso 1 1 calc R
C5_5 C 0.7503(6) 0.4150(4) 0.0544(3) 0.0367(14) Uani 1 1 d .
H5A_5 H 0.7390 0.4635 0.0360 0.049 Uiso 1 1 calc R
H5B_5 H 0.8297 0.4143 0.0666 0.049 Uiso 1 1 calc R
C6_5 C 0.7306(5) 0.3443(4) 0.0206(2) 0.0333(13) Uani 1 1 d .
H6_5 H 0.7898 0.3418 -0.0045 0.044 Uiso 1 1 calc R
C7_5 C 0.7283(5) 0.2677(4) 0.0510(2) 0.0280(12) Uani 1 1 d .
H7_5 H 0.7640 0.2792 0.0829 0.037 Uiso 1 1 calc R
C8_5 C 0.7931(5) 0.1988(4) 0.0293(2) 0.0287(12) Uani 1 1 d .
H8_5 H 0.7848 0.1531 0.0508 0.038 Uiso 1 1 calc R
C9_5 C 0.7427(5) 0.1767(4) -0.0218(2) 0.0368(14) Uani 1 1 d .
H9A_5 H 0.7828 0.2061 -0.0467 0.049 Uiso 1 1 calc R
H9B_5 H 0.7542 0.1208 -0.0277 0.049 Uiso 1 1 calc R
C10_5 C 0.6121(5) 0.1962(4) -0.0244(3) 0.0381(14) Uani 1 1 d .
H10_5 H 0.5737 0.1595 -0.0471 0.051 Uiso 1 1 calc R
C11_5 C 0.5869(6) 0.2814(5) -0.0412(3) 0.0437(16) Uani 1 1 d .
H11A_5 H 0.6347 0.2933 -0.0689 0.058 Uiso 1 1 calc R
H11B_5 H 0.5065 0.2847 -0.0521 0.058 Uiso 1 1 calc R
C12_5 C 0.5629(5) 0.1842(4) 0.0262(2) 0.0342(13) Uani 1 1 d .
H12A_5 H 0.4790 0.1828 0.0240 0.046 Uiso 1 1 calc R
H12B_5 H 0.5898 0.1342 0.0395 0.046 Uiso 1 1 calc R
C13_5 C 0.6658(8) 0.4951(5) 0.1220(3) 0.057(2) Uani 1 1 d .
H13A_5 H 0.7438 0.5120 0.1287 0.085 Uiso 1 1 calc R
H13B_5 H 0.6245 0.4919 0.1519 0.085 Uiso 1 1 calc R
H13C_5 H 0.6280 0.5323 0.1007 0.085 Uiso 1 1 calc R
N1_5 N 0.6013(4) 0.2502(3) 0.0587(2) 0.0308(11) Uani 1 1 d .
O1_5 O 0.9131(3) 0.2178(3) 0.02679(16) 0.0374(10) Uani 1 1 d .
H1_5 H 0.9278 0.2326 -0.0008 0.056 Uiso 1 1 calc R
I1_6 I 0.53681(5) 0.29345(4) 0.345026(18) 0.05792(15) Uani 1 1 d .
C1_6 C 0.6045(5) 0.2282(4) 0.2852(2) 0.0315(12) Uani 1 1 d .
C2_6 C 0.7370(5) 0.2268(4) 0.2824(2) 0.0332(13) Uani 1 1 d .
H2_6 H 0.7701 0.1952 0.3092 0.044 Uiso 1 1 calc R
C3_6 C 0.7900(5) 0.3094(4) 0.2830(3) 0.0374(14) Uani 1 1 d .
H3A_6 H 0.8733 0.3048 0.2801 0.050 Uiso 1 1 calc R
H3B_6 H 0.7748 0.3341 0.3141 0.050 Uiso 1 1 calc R
C4_6 C 0.7431(6) 0.3628(4) 0.2423(3) 0.0370(14) Uani 1 1 d .
H4_6 H 0.7808 0.3474 0.2121 0.049 Uiso 1 1 calc R
C5_6 C 0.6107(5) 0.3530(4) 0.2343(3) 0.0350(13) Uani 1 1 d .
H5A_6 H 0.5705 0.3821 0.2592 0.047 Uiso 1 1 calc R
H5B_6 H 0.5881 0.3752 0.2029 0.047 Uiso 1 1 calc R
C6_6 C 0.5745(5) 0.2664(4) 0.2360(2) 0.0296(12) Uani 1 1 d .
H6_6 H 0.4925 0.2595 0.2271 0.039 Uiso 1 1 calc R
C7_6 C 0.6541(4) 0.2187(4) 0.2022(2) 0.0245(11) Uani 1 1 d .
H7_6 H 0.6896 0.2557 0.1795 0.033 Uiso 1 1 calc R
C8_6 C 0.5929(5) 0.1547(4) 0.1724(2) 0.0314(12) Uani 1 1 d .
H8_6 H 0.6495 0.1281 0.1519 0.042 Uiso 1 1 calc R
C9_6 C 0.5351(5) 0.0941(4) 0.2037(3) 0.0390(15) Uani 1 1 d .
H9A_6 H 0.5330 0.0436 0.1870 0.052 Uiso 1 1 calc R
H9B_6 H 0.4559 0.1101 0.2096 0.052 Uiso 1 1 calc R
C10_6 C 0.6020(5) 0.0852(4) 0.2531(3) 0.0385(15) Uani 1 1 d .
H10_6 H 0.5923 0.0311 0.2651 0.051 Uiso 1 1 calc R
C11_6 C 0.5594(6) 0.1432(4) 0.2920(3) 0.0412(15) Uani 1 1 d .
H11A_6 H 0.5841 0.1243 0.3239 0.055 Uiso 1 1 calc R
H11B_6 H 0.4754 0.1440 0.2910 0.055 Uiso 1 1 calc R
C12_6 C 0.7319(6) 0.0999(4) 0.2436(3) 0.0367(14) Uani 1 1 d .
H12A_6 H 0.7783 0.0825 0.2714 0.049 Uiso 1 1 calc R
H12B_6 H 0.7554 0.0701 0.2153 0.049 Uiso 1 1 calc R
C13_6 C 0.7756(7) 0.4497(5) 0.2531(4) 0.054(2) Uani 1 1 d .
H13A_6 H 0.7471 0.4644 0.2844 0.082 Uiso 1 1 calc R
H13B_6 H 0.7415 0.4833 0.2286 0.082 Uiso 1 1 calc R
H13C_6 H 0.8583 0.4555 0.2532 0.082 Uiso 1 1 calc R
N1_6 N 0.7504(4) 0.1848(3) 0.23534(19) 0.0284(10) Uani 1 1 d .
O1_6 O 0.5064(3) 0.1908(3) 0.14188(16) 0.0322(9) Uani 1 1 d .
H1_6 H 0.5324 0.1979 0.1147 0.048 Uiso 1 1 calc R
I1_7 I 0.66955(6) 0.01405(4) 0.47033(2) 0.06312(17) Uani 1 1 d .
C1_7 C 0.6445(5) 0.1332(4) 0.5005(2) 0.0357(14) Uani 1 1 d .
C2_7 C 0.7220(5) 0.1516(4) 0.5451(2) 0.0361(14) Uani 1 1 d .
H2_7 H 0.8033 0.1560 0.5359 0.048 Uiso 1 1 calc R
C3_7 C 0.7081(6) 0.0895(4) 0.5857(3) 0.0421(15) Uani 1 1 d .
H3A_7 H 0.7537 0.1060 0.6139 0.056 Uiso 1 1 calc R
H3B_7 H 0.7395 0.0397 0.5745 0.056 Uiso 1 1 calc R
C4_7 C 0.5821(6) 0.0759(4) 0.6013(3) 0.0407(15) Uani 1 1 d .
H4_7 H 0.5630 0.1192 0.6234 0.054 Uiso 1 1 calc R
C5_7 C 0.4937(6) 0.0798(4) 0.5585(3) 0.0399(15) Uani 1 1 d .
H5A_7 H 0.4914 0.0293 0.5419 0.053 Uiso 1 1 calc R
H5B_7 H 0.4171 0.0901 0.5710 0.053 Uiso 1 1 calc R
C6_7 C 0.5253(5) 0.1445(4) 0.5226(2) 0.0303(12) Uani 1 1 d .
H6_7 H 0.4651 0.1505 0.4972 0.040 Uiso 1 1 calc R
C7_7 C 0.5452(5) 0.2233(4) 0.5507(2) 0.0282(11) Uani 1 1 d .
H7_7 H 0.5104 0.2179 0.5827 0.038 Uiso 1 1 calc R
C8_7 C 0.4919(5) 0.2958(4) 0.5261(2) 0.0311(12) Uani 1 1 d .
H8_7 H 0.5128 0.3422 0.5457 0.041 Uiso 1 1 calc R
C9_7 C 0.5397(5) 0.3073(4) 0.4759(2) 0.0364(14) Uani 1 1 d .
H9A_7 H 0.5374 0.3630 0.4676 0.048 Uiso 1 1 calc R
H9B_7 H 0.4918 0.2790 0.4523 0.048 Uiso 1 1 calc R
C10_7 C 0.6639(5) 0.2775(4) 0.4735(3) 0.0390(15) Uani 1 1 d .
H10_7 H 0.7054 0.3094 0.4497 0.052 Uiso 1 1 calc R
C11_7 C 0.6722(6) 0.1898(5) 0.4587(3) 0.0431(16) Uani 1 1 d .
H11A_7 H 0.6186 0.1800 0.4317 0.057 Uiso 1 1 calc R
H11B_7 H 0.7498 0.1791 0.4476 0.057 Uiso 1 1 calc R
C12_7 C 0.7220(5) 0.2888(4) 0.5236(3) 0.0387(14) Uani 1 1 d .
H12A_7 H 0.8051 0.2820 0.5212 0.051 Uiso 1 1 calc R
H12B_7 H 0.7073 0.3418 0.5354 0.051 Uiso 1 1 calc R
C13_7 C 0.5708(8) 0.0003(5) 0.6301(3) 0.058(2) Uani 1 1 d .
H13A_7 H 0.4940 -0.0033 0.6427 0.086 Uiso 1 1 calc R
H13B_7 H 0.6263 0.0002 0.6566 0.086 Uiso 1 1 calc R
H13C_7 H 0.5847 -0.0441 0.6092 0.086 Uiso 1 1 calc R
N1_7 N 0.6751(4) 0.2298(3) 0.5583(2) 0.0323(11) Uani 1 1 d .
O1_7 O 0.3698(3) 0.2888(3) 0.52537(16) 0.0368(10) Uani 1 1 d .
H1_7 H 0.3456 0.2881 0.4971 0.055 Uiso 1 1 calc R
I1_8 I 0.75972(5) 0.22017(5) 0.84501(2) 0.0733(2) Uani 1 1 d .
C1_8 C 0.6963(6) 0.2827(5) 0.7828(2) 0.0416(16) Uani 1 1 d .
C2_8 C 0.5657(6) 0.2865(6) 0.7795(3) 0.0500(19) Uani 1 1 d .
H2_8 H 0.5367 0.3215 0.8049 0.066 Uiso 1 1 calc R
C3_8 C 0.5052(7) 0.2059(6) 0.7823(3) 0.061(2) Uani 1 1 d .
H3A_8 H 0.4228 0.2136 0.7766 0.081 Uiso 1 1 calc R
H3B_8 H 0.5158 0.1851 0.8150 0.081 Uiso 1 1 calc R
C4_8 C 0.5490(7) 0.1445(5) 0.7459(3) 0.0515(19) Uani 1 1 d .
H4_8 H 0.5092 0.1540 0.7146 0.069 Uiso 1 1 calc R
C5_8 C 0.6805(7) 0.1524(5) 0.7380(3) 0.0475(17) Uani 1 1 d .
H5A_8 H 0.7221 0.1255 0.7642 0.063 Uiso 1 1 calc R
H5B_8 H 0.6999 0.1265 0.7077 0.063 Uiso 1 1 calc R
C6_8 C 0.7205(5) 0.2390(4) 0.7362(2) 0.0360(14) Uani 1 1 d .
H6_8 H 0.8022 0.2431 0.7276 0.048 Uiso 1 1 calc R
C7_8 C 0.6408(5) 0.2862(4) 0.6996(2) 0.0354(13) Uani 1 1 d .
H7_8 H 0.6011 0.2477 0.6785 0.047 Uiso 1 1 calc R
C8_8 C 0.7032(6) 0.3435(4) 0.6672(3) 0.0386(15) Uani 1 1 d .
H8_8 H 0.6464 0.3702 0.6459 0.051 Uiso 1 1 calc R
C9_8 C 0.7716(7) 0.4055(5) 0.6962(3) 0.0481(18) Uani 1 1 d .
H9A_8 H 0.7753 0.4544 0.6778 0.064 Uiso 1 1 calc R
H9B_8 H 0.8501 0.3871 0.7024 0.064 Uiso 1 1 calc R
C10_8 C 0.7089(8) 0.4198(5) 0.7455(3) 0.058(2) Uani 1 1 d .
H10_8 H 0.7235 0.4746 0.7556 0.077 Uiso 1 1 calc R
C11_8 C 0.7488(7) 0.3661(6) 0.7867(3) 0.056(2) Uani 1 1 d .
H11A_8 H 0.7273 0.3895 0.8175 0.075 Uiso 1 1 calc R
H11B_8 H 0.8326 0.3621 0.7866 0.075 Uiso 1 1 calc R
C12_8 C 0.5788(7) 0.4108(5) 0.7356(4) 0.058(2) Uani 1 1 d .
H12A_8 H 0.5361 0.4332 0.7623 0.077 Uiso 1 1 calc R
H12B_8 H 0.5568 0.4387 0.7060 0.077 Uiso 1 1 calc R
C13_8 C 0.5191(11) 0.0626(6) 0.7621(4) 0.078(3) Uani 1 1 d .
H13A_8 H 0.5581 0.0514 0.7925 0.118 Uiso 1 1 calc R
H13B_8 H 0.5431 0.0253 0.7380 0.118 Uiso 1 1 calc R
H13C_8 H 0.4369 0.0586 0.7661 0.118 Uiso 1 1 calc R
N1_8 N 0.5503(5) 0.3252(4) 0.7304(2) 0.0434(14) Uani 1 1 d .
O1_8 O 0.7823(3) 0.3023(3) 0.63838(17) 0.0378(10) Uani 1 1 d .
H1_8 H 0.7468 0.2774 0.6173 0.057 Uiso 1 1 calc R

loop_
_atom_site_aniso_label
_atom_site_aniso_U_11
_atom_site_aniso_U_22
_atom_site_aniso_U_33
_atom_site_aniso_U_23
_atom_site_aniso_U_13
_atom_site_aniso_U_12
I1_1 0.0708(3) 0.0708(4) 0.0392(2) -0.0068(3) -0.0057(2) -0.0275(3)
C1_1 0.030(3) 0.040(4) 0.030(3) -0.001(3) -0.007(2) -0.011(3)
C2_1 0.030(3) 0.042(4) 0.033(3) 0.010(3) -0.001(2) -0.010(3)
C3_1 0.045(4) 0.042(4) 0.036(3) 0.008(3) 0.001(3) -0.009(3)
C4_1 0.046(4) 0.037(4) 0.039(3) 0.003(3) 0.000(3) -0.001(3)
C5_1 0.048(4) 0.026(3) 0.044(4) -0.002(3) 0.008(3) -0.001(3)
C6_1 0.033(3) 0.036(3) 0.034(3) 0.002(3) 0.001(2) 0.003(3)
C7_1 0.024(2) 0.032(3) 0.023(2) 0.001(2) 0.0013(19) 0.000(2)
C8_1 0.021(2) 0.044(4) 0.037(3) 0.007(3) -0.003(2) 0.004(2)
C9_1 0.032(3) 0.037(4) 0.040(3) 0.004(3) 0.000(2) 0.000(3)
C10_1 0.030(3) 0.042(4) 0.047(4) 0.018(3) 0.000(3) 0.002(3)
C11_1 0.036(3) 0.047(4) 0.037(3) 0.016(3) -0.012(3) -0.006(3)
C12_1 0.029(3) 0.044(4) 0.049(4) 0.012(3) 0.007(3) 0.002(3)
C13_1 0.087(7) 0.040(5) 0.074(6) 0.007(5) 0.023(5) -0.004(4)
N1_1 0.026(2) 0.036(3) 0.033(2) 0.006(2) -0.0040(19) -0.002(2)
O1_1 0.0194(18) 0.053(3) 0.049(3) -0.006(2) -0.0012(17) -0.0056(18)
I1_2 0.0507(3) 0.0479(3) 0.0469(3) -0.0041(2) -0.0160(2) -0.0069(2)
C1_2 0.030(3) 0.030(3) 0.034(3) 0.002(3) -0.006(2) 0.001(2)
C2_2 0.029(3) 0.040(4) 0.031(3) -0.003(3) 0.003(2) 0.000(2)
C3_2 0.036(3) 0.043(4) 0.055(4) -0.013(4) -0.010(3) 0.009(3)
C4_2 0.055(4) 0.022(3) 0.063(5) 0.011(3) -0.018(4) 0.005(3)
C5_2 0.048(4) 0.040(4) 0.049(4) 0.007(3) -0.002(3) -0.015(3)
C6_2 0.029(3) 0.039(4) 0.034(3) 0.012(3) -0.002(2) -0.006(2)
C7_2 0.021(2) 0.035(3) 0.033(3) 0.003(3) 0.001(2) 0.001(2)
C8_2 0.027(3) 0.047(4) 0.031(3) 0.000(3) -0.003(2) 0.000(3)
C9_2 0.044(4) 0.056(5) 0.036(3) -0.002(3) -0.006(3) 0.021(3)
C10_2 0.042(3) 0.041(4) 0.035(3) 0.009(3) 0.002(3) 0.009(3)
C11_2 0.035(3) 0.048(4) 0.028(3) 0.005(3) 0.002(2) 0.004(3)
C12_2 0.043(3) 0.027(3) 0.035(3) 0.002(3) 0.002(3) -0.004(3)
C13_2 0.099(7) 0.032(4) 0.067(6) 0.005(4) -0.035(5) 0.016(4)
N1_2 0.025(2) 0.034(3) 0.033(3) 0.001(2) 0.0025(19) -0.003(2)
O1_2 0.028(2) 0.075(4) 0.029(2) -0.001(2) 0.0003(17) 0.005(2)
I1_3 0.0514(2) 0.0488(3) 0.0345(2) 0.0094(2) 0.00547(18) 0.0049(2)
C1_3 0.035(3) 0.031(3) 0.024(3) 0.001(2) 0.006(2) -0.001(2)
C2_3 0.034(3) 0.032(3) 0.031(3) 0.003(3) -0.008(2) 0.006(3)
C3_3 0.038(3) 0.033(3) 0.032(3) 0.004(3) -0.008(2) -0.006(3)
C4_3 0.040(3) 0.021(3) 0.040(3) -0.002(3) -0.001(2) -0.006(2)
C5_3 0.039(3) 0.025(3) 0.033(3) 0.001(3) -0.007(2) 0.003(2)
C6_3 0.023(2) 0.030(3) 0.028(3) 0.000(2) -0.003(2) 0.006(2)
C7_3 0.024(3) 0.033(3) 0.031(3) -0.001(3) -0.006(2) 0.002(2)
C8_3 0.027(3) 0.028(3) 0.041(3) 0.002(3) -0.003(2) -0.001(2)
C9_3 0.034(3) 0.030(3) 0.053(4) -0.011(3) -0.007(3) 0.004(3)
C10_3 0.039(3) 0.032(3) 0.042(3) -0.006(3) -0.001(3) 0.011(3)
C11_3 0.038(3) 0.040(4) 0.032(3) -0.004(3) 0.001(2) 0.013(3)
C12_3 0.033(3) 0.032(3) 0.040(3) 0.004(3) -0.003(2) 0.008(3)
C13_3 0.066(5) 0.030(4) 0.052(4) -0.003(3) -0.005(4) -0.008(3)
N1_3 0.020(2) 0.029(2) 0.027(2) 0.000(2) -0.0004(16) 0.0004(18)
O1_3 0.027(2) 0.046(3) 0.048(3) -0.003(2) -0.0042(18) -0.0048(19)
I1_4 0.0697(3) 0.0478(3) 0.0465(3) 0.0188(2) 0.0067(2) -0.0151(2)
C1_4 0.042(3) 0.026(3) 0.031(3) 0.011(3) 0.001(2) -0.008(2)
C2_4 0.030(3) 0.029(3) 0.025(3) 0.002(2) -0.004(2) 0.000(2)
C3_4 0.041(3) 0.027(3) 0.043(4) 0.003(3) 0.004(3) 0.011(3)
C4_4 0.052(4) 0.021(3) 0.044(4) -0.002(3) 0.005(3) 0.002(3)
C5_4 0.046(3) 0.026(3) 0.043(3) 0.004(3) 0.002(3) -0.011(3)
C6_4 0.032(3) 0.024(3) 0.032(3) 0.005(2) -0.001(2) -0.008(2)
C7_4 0.024(2) 0.019(2) 0.025(2) 0.001(2) -0.0026(19) -0.001(2)
C8_4 0.032(3) 0.022(3) 0.029(3) 0.001(2) 0.000(2) -0.002(2)
C9_4 0.034(3) 0.035(4) 0.046(4) 0.000(3) 0.006(3) 0.007(3)
C10_4 0.043(3) 0.031(3) 0.038(3) 0.000(3) -0.001(3) 0.005(3)
C11_4 0.040(3) 0.037(4) 0.034(3) 0.001(3) 0.002(3) 0.000(3)
C12_4 0.038(3) 0.031(3) 0.038(3) -0.011(3) -0.003(2) 0.001(3)
C13_4 0.087(6) 0.024(4) 0.062(5) -0.001(4) 0.006(4) 0.015(4)
N1_4 0.026(2) 0.020(2) 0.036(3) -0.001(2) -0.0012(19) -0.0025(18)
O1_4 0.0249(19) 0.051(3) 0.031(2) 0.005(2) -0.0011(16) -0.0058(19)
I1_5 0.0576(3) 0.0539(3) 0.0718(4) 0.0282(3) 0.0003(3) 0.0132(2)
C1_5 0.024(3) 0.039(4) 0.051(4) 0.007(3) 0.001(3) 0.001(2)
C2_5 0.029(3) 0.042(4) 0.043(4) -0.001(3) 0.006(2) -0.001(3)
C3_5 0.038(3) 0.033(4) 0.060(4) 0.000(3) 0.014(3) 0.007(3)
C4_5 0.046(4) 0.030(3) 0.042(3) -0.001(3) 0.011(3) -0.009(3)
C5_5 0.039(3) 0.033(3) 0.038(3) 0.004(3) 0.007(3) -0.007(3)
C6_5 0.024(3) 0.036(3) 0.040(3) 0.004(3) 0.007(2) -0.003(2)
C7_5 0.022(2) 0.036(3) 0.026(3) 0.002(2) 0.0017(19) -0.002(2)
C8_5 0.020(2) 0.033(3) 0.033(3) -0.004(3) -0.001(2) 0.003(2)
C9_5 0.032(3) 0.046(4) 0.032(3) -0.006(3) 0.001(2) 0.003(3)
C10_5 0.029(3) 0.041(4) 0.044(4) -0.003(3) -0.003(2) 0.005(3)
C11_5 0.034(3) 0.054(5) 0.043(4) 0.007(3) -0.006(3) -0.001(3)
C12_5 0.026(3) 0.034(3) 0.042(3) 0.002(3) -0.002(2) -0.001(2)
C13_5 0.074(5) 0.037(4) 0.059(5) 0.000(4) 0.024(4) -0.001(4)
N1_5 0.019(2) 0.026(3) 0.047(3) 0.004(2) 0.0008(19) 0.0010(18)
O1_5 0.0220(18) 0.054(3) 0.036(2) 0.006(2) 0.0030(16) 0.0026(19)
I1_6 0.0659(3) 0.0719(4) 0.0363(2) -0.0015(2) 0.0108(2) 0.0195(3)
C1_6 0.030(3) 0.034(3) 0.030(3) 0.000(3) 0.002(2) 0.001(2)
C2_6 0.031(3) 0.035(3) 0.033(3) 0.002(3) -0.005(2) 0.001(2)
C3_6 0.033(3) 0.036(3) 0.044(4) -0.007(3) -0.005(3) -0.003(3)
C4_6 0.038(3) 0.023(3) 0.050(4) 0.000(3) -0.001(3) -0.005(2)
C5_6 0.036(3) 0.027(3) 0.042(3) -0.001(3) -0.006(3) 0.008(2)
C6_6 0.023(2) 0.033(3) 0.033(3) 0.003(3) 0.002(2) 0.004(2)
C7_6 0.022(2) 0.026(3) 0.026(2) 0.003(2) -0.0019(19) 0.005(2)
C8_6 0.026(3) 0.028(3) 0.040(3) 0.005(3) 0.001(2) -0.002(2)
C9_6 0.033(3) 0.031(3) 0.052(4) 0.009(3) -0.011(3) -0.013(3)
C10_6 0.029(3) 0.034(3) 0.052(4) 0.016(3) -0.008(3) -0.002(2)
C11_6 0.038(3) 0.044(4) 0.042(4) 0.013(3) -0.005(3) 0.002(3)
C12_6 0.037(3) 0.028(3) 0.046(4) 0.000(3) -0.003(3) 0.004(3)
C13_6 0.058(5) 0.032(4) 0.073(5) -0.005(4) -0.005(4) -0.013(3)
N1_6 0.023(2) 0.026(2) 0.036(3) -0.003(2) -0.0011(18) 0.0026(18)
O1_6 0.0245(19) 0.036(2) 0.036(2) 0.006(2) 0.0002(16) -0.0036(17)
I1_7 0.0819(4) 0.0481(3) 0.0595(3) -0.0204(3) 0.0033(3) 0.0208(3)
C1_7 0.033(3) 0.033(3) 0.042(3) -0.012(3) 0.006(2) 0.004(2)
C2_7 0.026(3) 0.037(3) 0.045(4) -0.007(3) 0.000(2) 0.009(3)
C3_7 0.044(4) 0.033(4) 0.049(4) 0.000(3) 0.001(3) 0.007(3)
C4_7 0.047(4) 0.033(4) 0.042(4) -0.003(3) -0.002(3) 0.006(3)
C5_7 0.046(4) 0.033(3) 0.041(3) -0.008(3) 0.002(3) -0.004(3)
C6_7 0.028(3) 0.025(3) 0.037(3) -0.003(3) -0.006(2) -0.004(2)
C7_7 0.023(2) 0.025(3) 0.036(3) 0.000(3) 0.001(2) 0.000(2)
C8_7 0.021(2) 0.026(3) 0.046(3) -0.002(3) -0.006(2) 0.001(2)
C9_7 0.027(3) 0.042(4) 0.040(3) 0.000(3) 0.002(2) -0.001(3)
C10_7 0.027(3) 0.043(4) 0.047(4) 0.014(3) 0.003(3) 0.000(3)
C11_7 0.027(3) 0.060(5) 0.042(4) 0.003(4) 0.007(3) -0.003(3)
C12_7 0.030(3) 0.040(4) 0.046(4) -0.001(3) -0.003(3) -0.004(3)
C13_7 0.064(5) 0.038(4) 0.070(6) 0.011(4) 0.004(4) 0.005(4)
N1_7 0.023(2) 0.033(3) 0.041(3) -0.002(2) -0.0002(19) 0.002(2)
O1_7 0.0251(19) 0.051(3) 0.035(2) -0.001(2) -0.0009(16) 0.0081(19)
I1_8 0.0578(3) 0.1249(6) 0.0370(3) 0.0001(3) -0.0057(2) 0.0182(4)
C1_8 0.037(3) 0.053(4) 0.034(3) -0.013(3) 0.002(3) 0.010(3)
C2_8 0.036(3) 0.072(6) 0.042(4) -0.017(4) 0.002(3) 0.008(4)
C3_8 0.040(4) 0.091(7) 0.053(4) 0.002(5) 0.015(3) 0.002(4)
C4_8 0.046(4) 0.055(5) 0.054(4) 0.008(4) 0.012(3) -0.011(4)
C5_8 0.051(4) 0.040(4) 0.051(4) -0.001(4) 0.004(3) 0.002(3)
C6_8 0.034(3) 0.039(4) 0.035(3) -0.009(3) 0.000(2) 0.005(3)
C7_8 0.030(3) 0.038(3) 0.039(3) -0.003(3) -0.002(2) 0.006(3)
C8_8 0.032(3) 0.034(3) 0.050(4) -0.005(3) -0.005(3) 0.001(3)
C9_8 0.053(4) 0.036(4) 0.055(4) -0.006(3) -0.010(3) -0.008(3)
C10_8 0.063(5) 0.041(4) 0.069(5) -0.031(4) -0.010(4) 0.003(4)
C11_8 0.051(4) 0.067(6) 0.050(4) -0.026(4) -0.002(3) 0.000(4)
C12_8 0.050(4) 0.053(5) 0.070(6) -0.017(4) -0.004(4) 0.020(4)
C13_8 0.099(8) 0.052(5) 0.087(7) 0.002(5) 0.033(6) -0.025(5)
N1_8 0.031(3) 0.050(4) 0.049(3) -0.008(3) 0.005(2) 0.012(2)
O1_8 0.0236(19) 0.048(3) 0.042(3) -0.003(2) 0.0002(17) 0.0008(19)

loop_
_atom_type_symbol
_atom_type_description
_atom_type_scat_dispersion_real
_atom_type_scat_dispersion_imag
_atom_type_scat_source
C C 0.0033 0.0016 'International Tables Vol C Tables 4.2.6.8 and 6.1.1.4'
H H 0.0000 0.0000 'International Tables Vol C Tables 4.2.6.8 and 6.1.1.4'
N N 0.0061 0.0033 'International Tables Vol C Tables 4.2.6.8 and 6.1.1.4'
O O 0.0106 0.0060 'International Tables Vol C Tables 4.2.6.8 and 6.1.1.4'
I I -0.4742 1.8119 'International Tables Vol C Tables 4.2.6.8 and 6.1.1.4'

loop_
_geom_angle_atom_site_label_1
_geom_angle_atom_site_label_2
_geom_angle_atom_site_label_3
_geom_angle
C11_1 C1_1 C2_1 110.8(6)
C11_1 C1_1 C6_1 114.6(5)
C2_1 C1_1 C6_1 99.4(5)
C11_1 C1_1 I1_1 104.9(4)
C2_1 C1_1 I1_1 113.5(4)
C6_1 C1_1 I1_1 113.9(5)
N1_1 C2_1 C3_1 112.1(5)
N1_1 C2_1 C1_1 99.7(5)
C3_1 C2_1 C1_1 114.1(6)
C2_1 C3_1 C4_1 113.8(6)
C5_1 C4_1 C13_1 112.1(7)
C5_1 C4_1 C3_1 113.2(6)
C13_1 C4_1 C3_1 108.9(7)
C4_1 C5_1 C6_1 112.6(6)
C5_1 C6_1 C1_1 112.5(6)
C5_1 C6_1 C7_1 107.8(5)
C1_1 C6_1 C7_1 100.6(5)
C8_1 C7_1 N1_1 111.6(5)
C8_1 C7_1 C6_1 113.1(5)
N1_1 C7_1 C6_1 106.3(4)
O1_1 C8_1 C7_1 109.7(5)
O1_1 C8_1 C9_1 111.8(5)
C7_1 C8_1 C9_1 113.3(5)
C8_1 C9_1 C10_1 108.6(5)
C12_1 C10_1 C11_1 110.5(6)
C12_1 C10_1 C9_1 108.5(5)
C11_1 C10_1 C9_1 112.7(6)
C1_1 C11_1 C10_1 113.2(5)
N1_1 C12_1 C10_1 109.3(6)
C12_1 N1_1 C2_1 108.5(5)
C12_1 N1_1 C7_1 110.1(5)
C2_1 N1_1 C7_1 103.9(5)
C2_2 C1_2 C6_2 101.0(5)
C2_2 C1_2 C11_2 109.7(5)
C6_2 C1_2 C11_2 114.5(5)
C2_2 C1_2 I1_2 114.2(4)
C6_2 C1_2 I1_2 113.3(4)
C11_2 C1_2 I1_2 104.4(4)
N1_2 C2_2 C1_2 99.7(5)
N1_2 C2_2 C3_2 111.4(5)
C1_2 C2_2 C3_2 112.2(5)
C4_2 C3_2 C2_2 114.6(6)
C3_2 C4_2 C5_2 113.4(6)
C3_2 C4_2 C13_2 110.2(8)
C5_2 C4_2 C13_2 111.2(7)
C4_2 C5_2 C6_2 111.5(6)
C1_2 C6_2 C5_2 113.0(6)
C1_2 C6_2 C7_2 100.2(5)
C5_2 C6_2 C7_2 107.3(5)
N1_2 C7_2 C8_2 112.4(5)
N1_2 C7_2 C6_2 105.4(5)
C8_2 C7_2 C6_2 114.3(5)
O1_2 C8_2 C7_2 109.9(6)
O1_2 C8_2 C9_2 108.9(5)
C7_2 C8_2 C9_2 112.2(5)
C8_2 C9_2 C10_2 110.4(5)
C11_2 C10_2 C9_2 113.8(6)
C11_2 C10_2 C12_2 108.5(6)
C9_2 C10_2 C12_2 107.6(5)
C10_2 C11_2 C1_2 113.6(5)
N1_2 C12_2 C10_2 109.7(5)
C12_2 N1_2 C2_2 106.8(5)
C12_2 N1_2 C7_2 110.7(5)
C2_2 N1_2 C7_2 105.3(5)
C11_3 C1_3 C6_3 116.3(5)
C11_3 C1_3 C2_3 110.0(5)
C6_3 C1_3 C2_3 97.6(4)
C11_3 C1_3 I1_3 106.0(4)
C6_3 C1_3 I1_3 113.9(4)
C2_3 C1_3 I1_3 113.2(4)
N1_3 C2_3 C3_3 113.4(5)
N1_3 C2_3 C1_3 99.3(5)
C3_3 C2_3 C1_3 114.3(5)
C2_3 C3_3 C4_3 115.2(5)
C13_3 C4_3 C3_3 112.0(6)
C13_3 C4_3 C5_3 111.4(6)
C3_3 C4_3 C5_3 111.3(5)
C6_3 C5_3 C4_3 110.9(5)
C1_3 C6_3 C5_3 113.6(5)
C1_3 C6_3 C7_3 101.3(4)
C5_3 C6_3 C7_3 109.5(5)
N1_3 C7_3 C8_3 110.6(5)
N1_3 C7_3 C6_3 104.7(4)
C8_3 C7_3 C6_3 115.8(5)
O1_3 C8_3 C9_3 111.2(5)
O1_3 C8_3 C7_3 108.3(5)
C9_3 C8_3 C7_3 113.3(5)
C8_3 C9_3 C10_3 109.5(5)
C12_3 C10_3 C11_3 109.0(6)
C12_3 C10_3 C9_3 107.9(6)
C11_3 C10_3 C9_3 112.5(5)
C1_3 C11_3 C10_3 115.9(5)
N1_3 C12_3 C10_3 109.0(5)
C12_3 N1_3 C2_3 109.0(5)
C12_3 N1_3 C7_3 111.6(5)
C2_3 N1_3 C7_3 104.3(4)
C6_4 C1_4 C11_4 116.4(5)
C6_4 C1_4 C2_4 99.8(5)
C11_4 C1_4 C2_4 109.9(5)
C6_4 C1_4 I1_4 113.6(4)
C11_4 C1_4 I1_4 104.5(4)
C2_4 C1_4 I1_4 112.8(4)
N1_4 C2_4 C3_4 113.5(5)
N1_4 C2_4 C1_4 98.6(4)
C3_4 C2_4 C1_4 113.7(5)
C4_4 C3_4 C2_4 113.0(5)
C3_4 C4_4 C13_4 110.9(6)
C3_4 C4_4 C5_4 111.4(6)
C13_4 C4_4 C5_4 111.5(6)
C6_4 C5_4 C4_4 110.5(5)
C1_4 C6_4 C5_4 112.5(5)
C1_4 C6_4 C7_4 100.1(4)
C5_4 C6_4 C7_4 109.6(5)
N1_4 C7_4 C8_4 112.0(4)
N1_4 C7_4 C6_4 106.1(4)
C8_4 C7_4 C6_4 116.1(5)
O1_4 C8_4 C9_4 109.5(5)
O1_4 C8_4 C7_4 109.3(5)
C9_4 C8_4 C7_4 111.2(5)
C8_4 C9_4 C10_4 110.6(5)
C11_4 C10_4 C12_4 109.4(5)
C11_4 C10_4 C9_4 113.4(6)
C12_4 C10_4 C9_4 107.0(5)
C1_4 C11_4 C10_4 113.6(5)
N1_4 C12_4 C10_4 109.9(5)
C12_4 N1_4 C2_4 108.7(5)
C12_4 N1_4 C7_4 109.5(4)
C2_4 N1_4 C7_4 104.3(4)
C11_5 C1_5 C6_5 115.7(6)
C11_5 C1_5 C2_5 109.6(6)
C6_5 C1_5 C2_5 99.4(5)
C11_5 C1_5 I1_5 104.3(5)
C6_5 C1_5 I1_5 114.2(4)
C2_5 C1_5 I1_5 113.9(4)
N1_5 C2_5 C3_5 112.9(6)
N1_5 C2_5 C1_5 99.6(5)
C3_5 C2_5 C1_5 113.8(6)
C2_5 C3_5 C4_5 114.3(5)
C13_5 C4_5 C5_5 110.2(6)
C13_5 C4_5 C3_5 111.5(6)
C5_5 C4_5 C3_5 111.6(6)
C6_5 C5_5 C4_5 112.3(5)
C1_5 C6_5 C5_5 112.3(6)
C1_5 C6_5 C7_5 100.7(5)
C5_5 C6_5 C7_5 109.4(5)
C8_5 C7_5 N1_5 113.2(5)
C8_5 C7_5 C6_5 114.7(5)
N1_5 C7_5 C6_5 105.5(4)
O1_5 C8_5 C7_5 109.6(5)
O1_5 C8_5 C9_5 110.9(5)
C7_5 C8_5 C9_5 111.3(5)
C10_5 C9_5 C8_5 109.7(5)
C12_5 C10_5 C11_5 109.0(6)
C12_5 C10_5 C9_5 108.1(5)
C11_5 C10_5 C9_5 113.1(6)
C1_5 C11_5 C10_5 114.0(6)
N1_5 C12_5 C10_5 109.5(5)
C2_5 N1_5 C12_5 108.5(5)
C2_5 N1_5 C7_5 105.0(5)
C12_5 N1_5 C7_5 109.8(5)
C6_6 C1_6 C2_6 99.8(5)
C6_6 C1_6 C11_6 115.5(5)
C2_6 C1_6 C11_6 109.3(5)
C6_6 C1_6 I1_6 112.4(4)
C2_6 C1_6 I1_6 115.2(4)
C11_6 C1_6 I1_6 105.0(4)
N1_6 C2_6 C3_6 113.5(5)
N1_6 C2_6 C1_6 99.9(5)
C3_6 C2_6 C1_6 112.6(5)
C2_6 C3_6 C4_6 113.5(5)
C3_6 C4_6 C13_6 109.9(6)
C3_6 C4_6 C5_6 111.9(5)
C13_6 C4_6 C5_6 111.3(6)
C6_6 C5_6 C4_6 111.6(5)
C5_6 C6_6 C1_6 112.1(5)
C5_6 C6_6 C7_6 108.4(5)
C1_6 C6_6 C7_6 100.6(5)
C8_6 C7_6 N1_6 112.1(5)
C8_6 C7_6 C6_6 114.8(4)
N1_6 C7_6 C6_6 105.7(4)
O1_6 C8_6 C9_6 108.4(5)
O1_6 C8_6 C7_6 108.8(5)
C9_6 C8_6 C7_6 112.5(5)
C8_6 C9_6 C10_6 110.4(5)
C11_6 C10_6 C12_6 109.8(6)
C11_6 C10_6 C9_6 112.5(6)
C12_6 C10_6 C9_6 107.6(6)
C10_6 C11_6 C1_6 113.5(6)
N1_6 C12_6 C10_6 109.2(5)
C12_6 N1_6 C2_6 108.3(5)
C12_6 N1_6 C7_6 110.6(5)
C2_6 N1_6 C7_6 104.5(4)
C6_7 C1_7 C2_7 99.9(5)
C6_7 C1_7 C11_7 115.0(5)
C2_7 C1_7 C11_7 110.1(6)
C6_7 C1_7 I1_7 113.0(4)
C2_7 C1_7 I1_7 114.1(4)
C11_7 C1_7 I1_7 105.0(4)
N1_7 C2_7 C1_7 99.6(5)
N1_7 C2_7 C3_7 112.9(5)
C1_7 C2_7 C3_7 111.8(6)
C2_7 C3_7 C4_7 114.6(6)
C13_7 C4_7 C5_7 111.8(7)
C13_7 C4_7 C3_7 111.4(6)
C5_7 C4_7 C3_7 113.2(6)
C6_7 C5_7 C4_7 111.1(6)
C5_7 C6_7 C1_7 113.4(5)
C5_7 C6_7 C7_7 109.3(5)
C1_7 C6_7 C7_7 100.3(5)
N1_7 C7_7 C8_7 113.1(5)
N1_7 C7_7 C6_7 105.4(5)
C8_7 C7_7 C6_7 114.6(5)
O1_7 C8_7 C9_7 112.5(5)
O1_7 C8_7 C7_7 109.3(5)
C9_7 C8_7 C7_7 110.9(5)
C8_7 C9_7 C10_7 111.1(5)
C9_7 C10_7 C12_7 108.3(6)
C9_7 C10_7 C11_7 113.2(6)
C12_7 C10_7 C11_7 109.2(6)
C1_7 C11_7 C10_7 112.9(6)
N1_7 C12_7 C10_7 109.4(5)
C2_7 N1_7 C12_7 107.7(5)
C2_7 N1_7 C7_7 105.6(5)
C12_7 N1_7 C7_7 109.5(5)
C6_8 C1_8 C2_8 100.0(5)
C6_8 C1_8 C11_8 115.4(6)
C2_8 C1_8 C11_8 110.9(7)
C6_8 C1_8 I1_8 111.8(5)
C2_8 C1_8 I1_8 113.2(5)
C11_8 C1_8 I1_8 105.7(5)
N1_8 C2_8 C1_8 99.8(6)
N1_8 C2_8 C3_8 112.7(6)
C1_8 C2_8 C3_8 114.5(7)
C2_8 C3_8 C4_8 114.4(6)
C13_8 C4_8 C3_8 110.7(7)
C13_8 C4_8 C5_8 110.8(8)
C3_8 C4_8 C5_8 111.8(7)
C6_8 C5_8 C4_8 112.5(6)
C1_8 C6_8 C5_8 112.2(6)
C1_8 C6_8 C7_8 100.3(5)
C5_8 C6_8 C7_8 109.5(6)
C8_8 C7_8 N1_8 113.1(6)
C8_8 C7_8 C6_8 115.1(5)
N1_8 C7_8 C6_8 105.5(5)
O1_8 C8_8 C7_8 109.6(6)
O1_8 C8_8 C9_8 107.4(6)
C7_8 C8_8 C9_8 112.6(6)
C8_8 C9_8 C10_8 108.2(7)
C11_8 C10_8 C12_8 110.8(8)
C11_8 C10_8 C9_8 114.4(7)
C12_8 C10_8 C9_8 107.5(7)
C10_8 C11_8 C1_8 112.6(6)
N1_8 C12_8 C10_8 109.2(6)
C12_8 N1_8 C2_8 108.3(6)
C12_8 N1_8 C7_8 109.0(6)
C2_8 N1_8 C7_8 104.0(5)

loop_
_geom_bond_atom_site_label_1
_geom_bond_atom_site_label_2
_geom_bond_distance
I1_1 C1_1 2.174(6)
C1_1 C11_1 1.536(10)
C1_1 C2_1 1.537(8)
C1_1 C6_1 1.551(8)
C2_1 N1_1 1.519(9)
C2_1 C3_1 1.527(10)
C3_1 C4_1 1.560(10)
C4_1 C5_1 1.521(10)
C4_1 C13_1 1.552(11)
C5_1 C6_1 1.523(9)
C6_1 C7_1 1.564(9)
C7_1 C8_1 1.523(9)
C7_1 N1_1 1.527(7)
C8_1 O1_1 1.428(7)
C8_1 C9_1 1.524(9)
C9_1 C10_1 1.555(8)
C10_1 C12_1 1.534(9)
C10_1 C11_1 1.536(11)
C12_1 N1_1 1.495(9)
I1_2 C1_2 2.195(6)
C1_2 C2_2 1.520(8)
C1_2 C6_2 1.525(9)
C1_2 C11_2 1.552(9)
C2_2 N1_2 1.498(9)
C2_2 C3_2 1.547(10)
C3_2 C4_2 1.524(12)
C4_2 C5_2 1.530(11)
C4_2 C13_2 1.535(10)
C5_2 C6_2 1.535(10)
C6_2 C7_2 1.573(9)
C7_2 N1_2 1.513(7)
C7_2 C8_2 1.520(9)
C8_2 O1_2 1.413(8)
C8_2 C9_2 1.529(9)
C9_2 C10_2 1.544(10)
C10_2 C11_2 1.533(11)
C10_2 C12_2 1.551(9)
C12_2 N1_2 1.483(8)
I1_3 C1_3 2.190(6)
C1_3 C11_3 1.497(9)
C1_3 C6_3 1.523(8)
C1_3 C2_3 1.553(8)
C2_3 N1_3 1.488(8)
C2_3 C3_3 1.506(9)
C3_3 C4_3 1.530(9)
C4_3 C13_3 1.515(9)
C4_3 C5_3 1.544(8)
C5_3 C6_3 1.528(9)
C6_3 C7_3 1.561(8)
C7_3 N1_3 1.525(7)
C7_3 C8_3 1.527(9)
C8_3 O1_3 1.434(7)
C8_3 C9_3 1.522(9)
C9_3 C10_3 1.552(9)
C10_3 C12_3 1.526(9)
C10_3 C11_3 1.535(10)
C12_3 N1_3 1.485(8)
I1_4 C1_4 2.191(6)
C1_4 C6_4 1.518(9)
C1_4 C11_4 1.534(10)
C1_4 C2_4 1.536(8)
C2_4 N1_4 1.508(8)
C2_4 C3_4 1.524(9)
C3_4 C4_4 1.522(10)
C4_4 C13_4 1.529(10)
C4_4 C5_4 1.563(10)
C5_4 C6_4 1.527(10)
C6_4 C7_4 1.545(8)
C7_4 N1_4 1.518(7)
C7_4 C8_4 1.531(8)
C8_4 O1_4 1.412(7)
C8_4 C9_4 1.513(8)
C9_4 C10_4 1.539(9)
C10_4 C11_4 1.534(10)
C10_4 C12_4 1.536(9)
C12_4 N1_4 1.475(8)
I1_5 C1_5 2.197(7)
C1_5 C11_5 1.522(11)
C1_5 C6_5 1.526(8)
C1_5 C2_5 1.532(9)
C2_5 N1_5 1.479(8)
C2_5 C3_5 1.527(10)
C3_5 C4_5 1.563(10)
C4_5 C13_5 1.514(11)
C4_5 C5_5 1.550(9)
C5_5 C6_5 1.530(10)
C6_5 C7_5 1.545(9)
C7_5 C8_5 1.514(8)
C7_5 N1_5 1.515(7)
C8_5 O1_5 1.425(7)
C8_5 C9_5 1.553(8)
C9_5 C10_5 1.544(8)
C10_5 C12_5 1.527(9)
C10_5 C11_5 1.539(11)
C12_5 N1_5 1.492(9)
I1_6 C1_6 2.142(6)
C1_6 C6_6 1.531(8)
C1_6 C2_6 1.535(8)
C1_6 C11_6 1.543(10)
C2_6 N1_6 1.488(8)
C2_6 C3_6 1.525(9)
C3_6 C4_6 1.528(10)
C4_6 C13_6 1.546(10)
C4_6 C5_6 1.550(9)
C5_6 C6_6 1.525(9)
C6_6 C7_6 1.549(8)
C7_6 C8_6 1.523(8)
C7_6 N1_6 1.534(7)
C8_6 O1_6 1.428(7)
C8_6 C9_6 1.504(9)
C9_6 C10_6 1.554(9)
C10_6 C11_6 1.539(11)
C10_6 C12_6 1.548(9)
C12_6 N1_6 1.470(8)
I1_7 C1_7 2.201(6)
C1_7 C6_7 1.529(8)
C1_7 C2_7 1.534(9)
C1_7 C11_7 1.535(10)
C2_7 N1_7 1.478(8)
C2_7 C3_7 1.542(10)
C3_7 C4_7 1.543(10)
C4_7 C13_7 1.512(11)
C4_7 C5_7 1.542(10)
C5_7 C6_7 1.523(10)
C6_7 C7_7 1.556(8)
C7_7 N1_7 1.514(7)
C7_7 C8_7 1.524(9)
C8_7 O1_7 1.415(7)
C8_7 C9_7 1.507(9)
C9_7 C10_7 1.523(8)
C10_7 C12_7 1.532(9)
C10_7 C11_7 1.542(11)
C12_7 N1_7 1.489(9)
I1_8 C1_8 2.128(7)
C1_8 C6_8 1.509(9)
C1_8 C2_8 1.510(9)
C1_8 C11_8 1.540(12)
C2_8 N1_8 1.509(11)
C2_8 C3_8 1.534(14)
C3_8 C4_8 1.535(13)
C4_8 C13_8 1.498(13)
C4_8 C5_8 1.545(10)
C5_8 C6_8 1.538(11)
C6_8 C7_8 1.567(9)
C7_8 C8_8 1.509(10)
C7_8 N1_8 1.510(8)
C8_8 O1_8 1.408(8)
C8_8 C9_8 1.527(10)
C9_8 C10_8 1.570(13)
C10_8 C11_8 1.515(14)
C10_8 C12_8 1.528(12)
C12_8 N1_8 1.491(11)

loop_
_geom_hbond_atom_site_label_D
_geom_hbond_atom_site_label_H
_geom_hbond_atom_site_label_A
_geom_hbond_distance_DH
_geom_hbond_distance_HA
_geom_hbond_distance_DA
_geom_hbond_angle_DHA
_geom_hbond_site_symmetry_A
O1_1 H1_1 N1_6 0.82 2.04 2.795(7) 153.3 1_455
O1_2 H1_2 N1_3 0.82 2.09 2.771(6) 140.2 .
O1_3 H1_3 N1_8 0.82 2.06 2.811(8) 152.9 .
O1_4 H1_4 N1_1 0.82 1.95 2.759(7) 166.5 1_556
O1_5 H1_5 N1_4 0.82 2.10 2.869(7) 156.3 1_654
O1_6 H1_6 N1_5 0.82 1.96 2.746(7) 160.8 .
O1_7 H1_7 N1_2 0.82 2.06 2.833(7) 156.0 .
O1_8 H1_8 N1_7 0.82 1.98 2.787(7) 169.9 .
